data_8106507
loop_
_publ_author_name
'Maluleka, Marole M.'
'Mphahlele, Malose J.'

_publ_section_title
;
 Crystal structure of
 1-(4-chlorophenyl)-6,8-diphenyl-1H-pyrazolo[4,3-c]quinoline, C28H18ClN3
;
_journal_issue 2
_journal_name_full 'Zeitschrift f\"ur Kristallographie - New Crystal Structures'
_journal_page_first 271
_journal_page_last 272
_journal_paper_doi 10.1515/ncrs-2016-0235
_journal_volume 232
_journal_year 2017
_chemical_formula_moiety 'C28 H18 Cl N3'
_chemical_formula_sum 'C28 H18 Cl N3'
_chemical_formula_weight 431.90
_space_group_IT_number 14
_space_group_name_Hall '-P 2ybc'
_space_group_name_H-M_alt 'P 1 21/c 1'
_symmetry_cell_setting monoclinic
_symmetry_space_group_name_H-M 'P 1 21/c 1'
_atom_sites_solution_hydrogens geom
_atom_sites_solution_primary direct
_atom_sites_solution_secondary difmap
_cell_angle_alpha 90.00
_cell_angle_beta 90.001(2)
_cell_angle_gamma 90.00
_cell_formula_units_Z 4
_cell_length_a 5.9519(2)
_cell_length_b 8.0511(3)
_cell_length_c 43.4071(14)
_cell_measurement_reflns_used 3701
_cell_measurement_temperature 173(2)
_cell_measurement_theta_max 24.68
_cell_measurement_theta_min 2.7
_cell_volume 2080.04(12)
_computing_cell_refinement 'SAINT-Plus (Bruker, 2004)'
_computing_data_collection 'APEX3 (Bruker, 2005)'
_computing_data_reduction 'SAINT-Plus and XPREP (Bruker 2004)'
_computing_structure_refinement 'SHELXL-97 (Sheldrick, 1997)'
_computing_structure_solution 'SHELXS-97 (Sheldrick, 2008)'
_diffrn_ambient_temperature 173(2)
_diffrn_measured_fraction_theta_full 0.960
_diffrn_measured_fraction_theta_max 0.960
_diffrn_measurement_device_type 'Bruker D8 Venture Photon CCD area detector'
_diffrn_measurement_method '\w scans'
_diffrn_radiation_monochromator graphite
_diffrn_radiation_source 'fine-focus sealed tube'
_diffrn_radiation_type MoK\a
_diffrn_radiation_wavelength 0.71073
_diffrn_reflns_av_R_equivalents 0.0980
_diffrn_reflns_av_sigmaI/netI 0.0751
_diffrn_reflns_limit_h_max 7
_diffrn_reflns_limit_h_min -7
_diffrn_reflns_limit_k_max 9
_diffrn_reflns_limit_k_min -9
_diffrn_reflns_limit_l_max 42
_diffrn_reflns_limit_l_min -52
_diffrn_reflns_number 10748
_diffrn_reflns_theta_full 25.49
_diffrn_reflns_theta_max 25.49
_diffrn_reflns_theta_min 0.94
_diffrn_standards_number 0
_exptl_absorpt_coefficient_mu 0.206
_exptl_absorpt_correction_T_max 0.9918
_exptl_absorpt_correction_T_min 0.9095
_exptl_absorpt_correction_type integration
_exptl_absorpt_process_details 'Bruker XPREP (Bruker, 2004)'
_exptl_crystal_colour colourless
_exptl_crystal_density_diffrn 1.379
_exptl_crystal_density_method 'not measured'
_exptl_crystal_description rod
_exptl_crystal_F_000 896
_exptl_crystal_size_max 0.47
_exptl_crystal_size_mid 0.19
_exptl_crystal_size_min 0.04
_refine_diff_density_max 0.247
_refine_diff_density_min -0.506
_refine_diff_density_rms 0.063
_refine_ls_extinction_method none
_refine_ls_goodness_of_fit_ref 0.840
_refine_ls_hydrogen_treatment mixed
_refine_ls_matrix_type full
_refine_ls_number_parameters 290
_refine_ls_number_reflns 3720
_refine_ls_number_restraints 0
_refine_ls_restrained_S_all 0.840
_refine_ls_R_factor_all 0.0784
_refine_ls_R_factor_gt 0.0659
_refine_ls_shift/su_max 0.002
_refine_ls_shift/su_mean 0.000
_refine_ls_structure_factor_coef Fsqd
_refine_ls_weighting_details 'calc w=1/[\s^2^(Fo^2^)+(0.1321P)^2^+2.7493P] where P=(Fo^2^+2Fc^2^)/3'
_refine_ls_weighting_scheme calc
_refine_ls_wR_factor_gt 0.1794
_refine_ls_wR_factor_ref 0.1904
_reflns_number_gt 3009
_reflns_number_total 3720
_reflns_threshold_expression >2sigma(I)
_cod_data_source_file suppl_ncrs-2016-0235_suppl.cif
_cod_data_source_block 1
_cod_original_sg_symbol_H-M P21/c
_cod_database_code 8106507

loop_
_symmetry_equiv_pos_as_xyz
'x, y, z'
'-x, y+1/2, -z+1/2'
'-x, -y, -z'
'x, -y-1/2, z-1/2'

loop_
_atom_site_label
_atom_site_type_symbol
_atom_site_fract_x
_atom_site_fract_y
_atom_site_fract_z
_atom_site_U_iso_or_equiv
_atom_site_adp_type
_atom_site_occupancy
_atom_site_symmetry_multiplicity
_atom_site_calc_flag
_atom_site_refinement_flags
_atom_site_disorder_assembly
_atom_site_disorder_group
C1 C 0.7902(7) 0.5667(5) 0.10136(10) 0.0326(9) Uani 1 1 d . . .
C2 C 0.8760(9) 0.5319(5) 0.07259(10) 0.0398(10) Uani 1 1 d . . .
H2 H 1.0169 0.4777 0.0704 0.048 Uiso 1 1 calc R . .
C3 C 0.7519(9) 0.5778(6) 0.04686(11) 0.0432(11) Uani 1 1 d . . .
H3 H 0.8082 0.5568 0.0268 0.052 Uiso 1 1 calc R . .
C4 C 0.5448(8) 0.6546(6) 0.05075(11) 0.0409(11) Uani 1 1 d . . .
C5 C 0.4628(8) 0.6884(5) 0.07956(11) 0.0406(11) Uani 1 1 d . . .
H5 H 0.3206 0.7406 0.0818 0.049 Uiso 1 1 calc R . .
C6 C 0.5849(8) 0.6470(5) 0.10514(11) 0.0375(10) Uani 1 1 d . . .
H6 H 0.5304 0.6727 0.1252 0.045 Uiso 1 1 calc R . .
C7 C 1.1560(8) 0.5054(6) 0.16335(10) 0.0395(10) Uani 1 1 d . . .
H7 H 1.2833 0.5328 0.1756 0.047 Uiso 1 1 calc R . .
C8 C 1.0106(8) 0.3707(5) 0.16969(10) 0.0326(9) Uani 1 1 d . . .
C9 C 0.9907(8) 0.2425(5) 0.19190(10) 0.0334(9) Uani 1 1 d . . .
H9 H 1.0971 0.2399 0.2082 0.040 Uiso 1 1 calc R . .
C10 C 0.6785(7) 0.1312(5) 0.16763(9) 0.0293(9) Uani 1 1 d . . .
C11 C 0.6773(7) 0.2527(5) 0.14389(9) 0.0302(9) Uani 1 1 d . . .
C12 C 0.8507(7) 0.3747(5) 0.14645(9) 0.0317(9) Uani 1 1 d . . .
C13 C 0.5199(7) 0.2438(5) 0.11996(9) 0.0307(9) Uani 1 1 d . . .
H13 H 0.5198 0.3269 0.1044 0.037 Uiso 1 1 calc R . .
C14 C 0.3657(7) 0.1171(5) 0.11852(9) 0.0297(9) Uani 1 1 d . . .
C15 C 0.3600(7) -0.0006(5) 0.14265(9) 0.0301(9) Uani 1 1 d . . .
H15 H 0.2485 -0.0850 0.1424 0.036 Uiso 1 1 calc R . .
C16 C 0.5144(7) 0.0044(5) 0.16673(9) 0.0296(9) Uani 1 1 d . . .
C17 C 0.2097(7) 0.1035(5) 0.09169(9) 0.0286(9) Uani 1 1 d . . .
C18 C 0.2744(8) 0.1631(5) 0.06268(10) 0.0338(10) Uani 1 1 d . . .
H18 H 0.4170 0.2145 0.0603 0.041 Uiso 1 1 calc R . .
C19 C 0.1340(9) 0.1483(5) 0.03749(10) 0.0401(11) Uani 1 1 d . . .
H19 H 0.1810 0.1880 0.0179 0.048 Uiso 1 1 calc R . .
C20 C -0.0772(8) 0.0748(6) 0.04083(11) 0.0420(11) Uani 1 1 d . . .
H20 H -0.1753 0.0650 0.0237 0.050 Uiso 1 1 calc R . .
C21 C -0.1407(8) 0.0171(5) 0.06916(10) 0.0384(10) Uani 1 1 d . . .
H21 H -0.2847 -0.0321 0.0716 0.046 Uiso 1 1 calc R . .
C22 C 0.0019(8) 0.0292(5) 0.09456(10) 0.0360(10) Uani 1 1 d . . .
H22 H -0.0443 -0.0139 0.1139 0.043 Uiso 1 1 calc R . .
C23 C 0.4975(7) -0.1273(5) 0.19095(9) 0.0300(9) Uani 1 1 d . . .
C24 C 0.6720(8) -0.2343(6) 0.19710(11) 0.0411(11) Uani 1 1 d . . .
H24 H 0.8095 -0.2232 0.1862 0.049 Uiso 1 1 calc R . .
C25 C 0.6491(9) -0.3594(6) 0.21929(11) 0.0422(11) Uani 1 1 d . . .
H25 H 0.7685 -0.4352 0.2229 0.051 Uiso 1 1 calc R . .
C26 C 0.4499(8) -0.3721(6) 0.23607(11) 0.0436(11) Uani 1 1 d . . .
H26 H 0.4352 -0.4544 0.2516 0.052 Uiso 1 1 calc R . .
C27 C 0.2752(8) -0.2656(6) 0.23014(10) 0.0384(10) Uani 1 1 d . . .
H27 H 0.1390 -0.2746 0.2414 0.046 Uiso 1 1 calc R . .
C28 C 0.2986(7) -0.1447(5) 0.20761(9) 0.0321(9) Uani 1 1 d . . .
H28 H 0.1764 -0.0721 0.2034 0.039 Uiso 1 1 calc R . .
N1 N 0.9057(6) 0.5090(4) 0.12817(8) 0.0330(8) Uani 1 1 d . . .
N2 N 1.0957(6) 0.5877(4) 0.13885(8) 0.0379(9) Uani 1 1 d . . .
N3 N 0.8366(6) 0.1283(4) 0.19140(8) 0.0344(8) Uani 1 1 d . . .
Cl1 Cl 0.3882(3) 0.70527(18) 0.01829(3) 0.0612(4) Uani 1 1 d . . .

loop_
_atom_site_aniso_label
_atom_site_aniso_U_11
_atom_site_aniso_U_22
_atom_site_aniso_U_33
_atom_site_aniso_U_23
_atom_site_aniso_U_13
_atom_site_aniso_U_12
C1 0.035(2) 0.023(2) 0.040(2) 0.0030(18) -0.0012(19) -0.0124(18)
C2 0.041(2) 0.033(2) 0.045(2) -0.0002(19) 0.000(2) 0.002(2)
C3 0.045(3) 0.044(3) 0.040(2) -0.003(2) 0.001(2) 0.000(2)
C4 0.037(3) 0.033(2) 0.053(3) 0.006(2) -0.008(2) -0.005(2)
C5 0.037(2) 0.029(2) 0.056(3) 0.007(2) -0.002(2) 0.0026(19)
C6 0.040(3) 0.026(2) 0.046(2) 0.0008(19) 0.006(2) -0.004(2)
C7 0.036(2) 0.036(2) 0.046(3) -0.005(2) -0.003(2) -0.007(2)
C8 0.031(2) 0.031(2) 0.036(2) -0.0035(17) -0.0018(19) -0.0049(18)
C9 0.032(2) 0.029(2) 0.039(2) -0.0024(17) -0.003(2) 0.0015(18)
C10 0.026(2) 0.028(2) 0.033(2) -0.0023(16) -0.0012(18) 0.0038(17)
C11 0.033(2) 0.0222(19) 0.035(2) -0.0016(16) 0.0001(18) -0.0007(16)
C12 0.033(2) 0.027(2) 0.035(2) -0.0007(17) 0.0010(19) 0.0005(18)
C13 0.030(2) 0.026(2) 0.036(2) 0.0020(17) -0.0040(19) 0.0028(17)
C14 0.031(2) 0.0187(19) 0.039(2) -0.0019(16) -0.0020(19) 0.0013(17)
C15 0.025(2) 0.031(2) 0.034(2) 0.0001(17) -0.0018(18) -0.0018(17)
C16 0.030(2) 0.025(2) 0.034(2) 0.0006(16) 0.0011(18) -0.0001(17)
C17 0.027(2) 0.0245(19) 0.034(2) -0.0024(16) -0.0023(18) 0.0076(16)
C18 0.033(2) 0.021(2) 0.047(2) 0.0011(18) -0.002(2) -0.0004(18)
C19 0.050(3) 0.034(2) 0.037(2) 0.0049(19) -0.004(2) 0.002(2)
C20 0.043(3) 0.036(2) 0.047(3) -0.003(2) -0.015(2) 0.007(2)
C21 0.034(2) 0.033(2) 0.048(3) -0.0010(19) -0.006(2) -0.002(2)
C22 0.042(2) 0.024(2) 0.042(2) 0.0001(17) -0.001(2) 0.0004(19)
C23 0.034(2) 0.025(2) 0.031(2) 0.0010(16) -0.0014(19) -0.0069(17)
C24 0.040(3) 0.038(2) 0.044(2) 0.007(2) -0.001(2) 0.000(2)
C25 0.036(3) 0.034(2) 0.056(3) 0.010(2) -0.006(2) 0.003(2)
C26 0.046(3) 0.046(3) 0.038(2) 0.010(2) -0.008(2) -0.004(2)
C27 0.039(2) 0.039(3) 0.037(2) 0.0036(19) 0.003(2) -0.002(2)
C28 0.030(2) 0.030(2) 0.037(2) 0.0023(18) -0.0024(19) 0.0026(18)
N1 0.036(2) 0.0240(17) 0.0392(19) 0.0014(14) -0.0028(17) -0.0085(15)
N2 0.0303(19) 0.0368(19) 0.047(2) -0.0023(17) -0.0047(17) -0.0108(17)
N3 0.034(2) 0.0298(18) 0.0393(19) 0.0005(15) -0.0042(17) -0.0045(15)
Cl1 0.0606(8) 0.0658(9) 0.0572(8) 0.0084(7) -0.0161(7) 0.0091(7)

loop_
_atom_type_symbol
_atom_type_description
_atom_type_scat_dispersion_real
_atom_type_scat_dispersion_imag
_atom_type_scat_source
C C 0.0033 0.0016 'International Tables Vol C Tables 4.2.6.8 and 6.1.1.4'
H H 0.0000 0.0000 'International Tables Vol C Tables 4.2.6.8 and 6.1.1.4'
N N 0.0061 0.0033 'International Tables Vol C Tables 4.2.6.8 and 6.1.1.4'
Cl Cl 0.1484 0.1585 'International Tables Vol C Tables 4.2.6.8 and 6.1.1.4'

loop_
_geom_angle_atom_site_label_1
_geom_angle_atom_site_label_2
_geom_angle_atom_site_label_3
_geom_angle
_geom_angle_site_symmetry_1
_geom_angle_site_symmetry_3
C2 C1 C6 121.8(4) . .
C2 C1 N1 119.5(4) . .
C6 C1 N1 118.5(4) . .
C1 C2 C3 118.5(5) . .
C1 C2 H2 120.8 . .
C3 C2 H2 120.8 . .
C2 C3 C4 119.5(5) . .
C2 C3 H3 120.2 . .
C4 C3 H3 120.2 . .
C5 C4 C3 121.0(4) . .
C5 C4 Cl1 120.2(4) . .
C3 C4 Cl1 118.8(4) . .
C6 C5 C4 120.2(5) . .
C6 C5 H5 119.9 . .
C4 C5 H5 119.9 . .
C5 C6 C1 118.9(4) . .
C5 C6 H6 120.6 . .
C1 C6 H6 120.6 . .
N2 C7 C8 112.3(4) . .
N2 C7 H7 123.8 . .
C8 C7 H7 123.8 . .
C12 C8 C7 105.1(4) . .
C12 C8 C9 117.0(4) . .
C7 C8 C9 137.9(4) . .
N3 C9 C8 124.3(4) . .
N3 C9 H9 117.9 . .
C8 C9 H9 117.9 . .
N3 C10 C16 118.3(4) . .
N3 C10 C11 123.4(4) . .
C16 C10 C11 118.3(4) . .
C13 C11 C10 120.4(4) . .
C13 C11 C12 125.2(4) . .
C10 C11 C12 114.4(4) . .
N1 C12 C8 105.9(4) . .
N1 C12 C11 131.7(4) . .
C8 C12 C11 122.4(4) . .
C14 C13 C11 121.3(4) . .
C14 C13 H13 119.4 . .
C11 C13 H13 119.4 . .
C13 C14 C15 118.7(4) . .
C13 C14 C17 120.4(4) . .
C15 C14 C17 120.9(4) . .
C16 C15 C14 121.4(4) . .
C16 C15 H15 119.3 . .
C14 C15 H15 119.3 . .
C15 C16 C10 119.8(4) . .
C15 C16 C23 117.6(4) . .
C10 C16 C23 122.6(4) . .
C22 C17 C18 118.4(4) . .
C22 C17 C14 121.2(4) . .
C18 C17 C14 120.3(4) . .
C19 C18 C17 121.0(4) . .
C19 C18 H18 119.5 . .
C17 C18 H18 119.5 . .
C18 C19 C20 119.9(4) . .
C18 C19 H19 120.0 . .
C20 C19 H19 120.0 . .
C21 C20 C19 119.1(4) . .
C21 C20 H20 120.5 . .
C19 C20 H20 120.5 . .
C20 C21 C22 121.3(5) . .
C20 C21 H21 119.4 . .
C22 C21 H21 119.4 . .
C17 C22 C21 120.3(4) . .
C17 C22 H22 119.9 . .
C21 C22 H22 119.9 . .
C24 C23 C28 118.5(4) . .
C24 C23 C16 122.0(4) . .
C28 C23 C16 119.5(4) . .
C23 C24 C25 120.7(5) . .
C23 C24 H24 119.7 . .
C25 C24 H24 119.7 . .
C26 C25 C24 119.6(5) . .
C26 C25 H25 120.2 . .
C24 C25 H25 120.2 . .
C27 C26 C25 120.0(4) . .
C27 C26 H26 120.0 . .
C25 C26 H26 120.0 . .
C26 C27 C28 119.7(4) . .
C26 C27 H27 120.2 . .
C28 C27 H27 120.2 . .
C27 C28 C23 121.4(4) . .
C27 C28 H28 119.3 . .
C23 C28 H28 119.3 . .
N2 N1 C12 111.2(3) . .
N2 N1 C1 121.3(3) . .
C12 N1 C1 127.5(3) . .
C7 N2 N1 105.5(3) . .
C9 N3 C10 118.4(4) . .

loop_
_geom_bond_atom_site_label_1
_geom_bond_atom_site_label_2
_geom_bond_distance
_geom_bond_site_symmetry_2
C1 C2 1.378(6) .
C1 C6 1.392(6) .
C1 N1 1.429(5) .
C2 C3 1.389(7) .
C2 H2 0.9500 .
C3 C4 1.389(7) .
C3 H3 0.9500 .
C4 C5 1.369(7) .
C4 Cl1 1.738(5) .
C5 C6 1.368(7) .
C5 H5 0.9500 .
C6 H6 0.9500 .
C7 N2 1.303(6) .
C7 C8 1.415(6) .
C7 H7 0.9500 .
C8 C12 1.387(6) .
C8 C9 1.417(6) .
C9 N3 1.299(5) .
C9 H9 0.9500 .
C10 N3 1.397(5) .
C10 C16 1.414(6) .
C10 C11 1.421(6) .
C11 C13 1.401(6) .
C11 C12 1.429(6) .
C12 N1 1.381(5) .
C13 C14 1.373(6) .
C13 H13 0.9500 .
C14 C15 1.413(6) .
C14 C17 1.494(6) .
C15 C16 1.392(6) .
C15 H15 0.9500 .
C16 C23 1.496(5) .
C17 C22 1.380(6) .
C17 C18 1.401(6) .
C18 C19 1.381(6) .
C18 H18 0.9500 .
C19 C20 1.397(7) .
C19 H19 0.9500 .
C20 C21 1.368(7) .
C20 H20 0.9500 .
C21 C22 1.395(6) .
C21 H21 0.9500 .
C22 H22 0.9500 .
C23 C24 1.375(6) .
C23 C28 1.395(6) .
C24 C25 1.401(6) .
C24 H24 0.9500 .
C25 C26 1.395(7) .
C25 H25 0.9500 .
C26 C27 1.372(7) .
C26 H26 0.9500 .
C27 C28 1.387(6) .
C27 H27 0.9500 .
C28 H28 0.9500 .
N1 N2 1.377(5) .

loop_
_geom_torsion_atom_site_label_1
_geom_torsion_atom_site_label_2
_geom_torsion_atom_site_label_3
_geom_torsion_atom_site_label_4
_geom_torsion
_geom_torsion_site_symmetry_1
_geom_torsion_site_symmetry_2
_geom_torsion_site_symmetry_3
_geom_torsion_site_symmetry_4
C6 C1 C2 C3 -0.5(7) . . . .
N1 C1 C2 C3 175.0(4) . . . .
C1 C2 C3 C4 -1.0(7) . . . .
C2 C3 C4 C5 1.1(7) . . . .
C2 C3 C4 Cl1 -178.0(4) . . . .
C3 C4 C5 C6 0.2(7) . . . .
Cl1 C4 C5 C6 179.3(3) . . . .
C4 C5 C6 C1 -1.6(6) . . . .
C2 C1 C6 C5 1.8(6) . . . .
N1 C1 C6 C5 -173.8(4) . . . .
N2 C7 C8 C12 0.4(5) . . . .
N2 C7 C8 C9 179.7(5) . . . .
C12 C8 C9 N3 1.4(7) . . . .
C7 C8 C9 N3 -177.8(5) . . . .
N3 C10 C11 C13 177.1(4) . . . .
C16 C10 C11 C13 -1.4(6) . . . .
N3 C10 C11 C12 -0.8(6) . . . .
C16 C10 C11 C12 -179.2(4) . . . .
C7 C8 C12 N1 -0.7(5) . . . .
C9 C8 C12 N1 179.8(4) . . . .
C7 C8 C12 C11 177.2(4) . . . .
C9 C8 C12 C11 -2.3(6) . . . .
C13 C11 C12 N1 1.5(7) . . . .
C10 C11 C12 N1 179.3(4) . . . .
C13 C11 C12 C8 -175.8(4) . . . .
C10 C11 C12 C8 2.0(6) . . . .
C10 C11 C13 C14 -0.9(6) . . . .
C12 C11 C13 C14 176.7(4) . . . .
C11 C13 C14 C15 3.3(6) . . . .
C11 C13 C14 C17 -175.8(4) . . . .
C13 C14 C15 C16 -3.5(6) . . . .
C17 C14 C15 C16 175.6(4) . . . .
C14 C15 C16 C10 1.2(6) . . . .
C14 C15 C16 C23 -179.0(4) . . . .
N3 C10 C16 C15 -177.3(4) . . . .
C11 C10 C16 C15 1.2(6) . . . .
N3 C10 C16 C23 2.9(6) . . . .
C11 C10 C16 C23 -178.6(4) . . . .
C13 C14 C17 C22 -152.6(4) . . . .
C15 C14 C17 C22 28.3(6) . . . .
C13 C14 C17 C18 28.9(6) . . . .
C15 C14 C17 C18 -150.2(4) . . . .
C22 C17 C18 C19 0.1(6) . . . .
C14 C17 C18 C19 178.6(4) . . . .
C17 C18 C19 C20 0.8(6) . . . .
C18 C19 C20 C21 -0.6(7) . . . .
C19 C20 C21 C22 -0.5(7) . . . .
C18 C17 C22 C21 -1.2(6) . . . .
C14 C17 C22 C21 -179.7(4) . . . .
C20 C21 C22 C17 1.4(7) . . . .
C15 C16 C23 C24 120.5(5) . . . .
C10 C16 C23 C24 -59.8(6) . . . .
C15 C16 C23 C28 -58.6(5) . . . .
C10 C16 C23 C28 121.1(5) . . . .
C28 C23 C24 C25 0.9(7) . . . .
C16 C23 C24 C25 -178.2(4) . . . .
C23 C24 C25 C26 -2.2(7) . . . .
C24 C25 C26 C27 2.0(7) . . . .
C25 C26 C27 C28 -0.6(7) . . . .
C26 C27 C28 C23 -0.7(7) . . . .
C24 C23 C28 C27 0.5(6) . . . .
C16 C23 C28 C27 179.7(4) . . . .
C8 C12 N1 N2 0.9(5) . . . .
C11 C12 N1 N2 -176.8(4) . . . .
C8 C12 N1 C1 -179.3(4) . . . .
C11 C12 N1 C1 3.1(7) . . . .
C2 C1 N1 N2 77.4(5) . . . .
C6 C1 N1 N2 -107.0(4) . . . .
C2 C1 N1 C12 -102.5(5) . . . .
C6 C1 N1 C12 73.1(5) . . . .
C8 C7 N2 N1 0.1(5) . . . .
C12 N1 N2 C7 -0.6(5) . . . .
C1 N1 N2 C7 179.5(4) . . . .
C8 C9 N3 C10 -0.3(6) . . . .
C16 C10 N3 C9 178.4(4) . . . .
C11 C10 N3 C9 0.0(6) . . . .

loop_
_publcif_info_datablock.id
_publcif_info_datablock.publ_exptl
_publcif_info_datablock.publ_geom
_publcif_info_datablock.structure
{be529f63-422f-4db8-a29c-1a4e48ba089a} y y y
